data_7224439
loop_
_publ_author_name
'Han, Ying'
'Liang, Tong-Ling'
'Hao, Xiang'
'Chen, Chuan-Feng'

_publ_section_title
;
 Solid-state &#x201C;Russian doll&#x201D;-like capsules based on a
 triptycene-derived macrotricyclic host with paraquat derivative and
 polycyclic aromatic hydrocarbons
;
_journal_issue 26
_journal_name_full CrystEngComm
_journal_page_first 4900
_journal_paper_doi 10.1039/C6CE00204H
_journal_volume 18
_journal_year 2016
_chemical_formula_moiety 'C76 H92 O20, 2(C16 H22 N2 O2), C16 H10, 4(F6 P), 2(C2 H3 N) '
_chemical_formula_sum 'C128 H152 F24 N6 O24 P4'
_chemical_formula_weight 2738.44
_chemical_name_systematic
; 
 ? 
;
_space_group_IT_number 2
_symmetry_cell_setting triclinic
_symmetry_space_group_name_Hall '-P 1'
_symmetry_space_group_name_H-M 'P -1'
_atom_sites_solution_hydrogens geom
_atom_sites_solution_primary direct
_atom_sites_solution_secondary difmap
_audit_creation_method SHELXL-97
_audit_update_record
;
2015-11-30 deposited with the CCDC.
2016-02-29 downloaded from the CCDC.
;
_cell_angle_alpha 79.01(3)
_cell_angle_beta 69.01(3)
_cell_angle_gamma 60.419(18)
_cell_formula_units_Z 1
_cell_length_a 15.198(3)
_cell_length_b 15.380(4)
_cell_length_c 16.755(4)
_cell_measurement_reflns_used 8984
_cell_measurement_temperature 173(2)
_cell_measurement_theta_max 27.48
_cell_measurement_theta_min 1.63
_cell_volume 3179.5(15)
_computing_cell_refinement 'CrystalClear (Rigaku Inc., 2007)'
_computing_data_collection 'CrystalClear (Rigaku Inc., 2007)'
_computing_data_reduction 'CrystalClear (Rigaku Inc., 2007)'
_computing_molecular_graphics 'Olex2 ver 1.1'
_computing_publication_material 'SHELX97 (Sheldrick, 2008)'
_computing_structure_refinement 'Olex2 ver 1.1'
_computing_structure_solution 'SHELXS-97 (Sheldrick, 2008)'
_diffrn_ambient_temperature 173(2)
_diffrn_measured_fraction_theta_full 0.996
_diffrn_measured_fraction_theta_max 0.996
_diffrn_measurement_device_type 'Saturn724+ CCD'
_diffrn_measurement_method '\w scans at fixed \c = 45\%'
_diffrn_radiation_monochromator graphite
_diffrn_radiation_source 'sealed tube'
_diffrn_radiation_type MoK\a
_diffrn_radiation_wavelength 0.71073
_diffrn_reflns_av_R_equivalents 0.0843
_diffrn_reflns_av_sigmaI/netI 0.0993
_diffrn_reflns_limit_h_max 17
_diffrn_reflns_limit_h_min -18
_diffrn_reflns_limit_k_max 18
_diffrn_reflns_limit_k_min -13
_diffrn_reflns_limit_l_max 19
_diffrn_reflns_limit_l_min -19
_diffrn_reflns_number 24865
_diffrn_reflns_theta_full 25.00
_diffrn_reflns_theta_max 25.00
_diffrn_reflns_theta_min 1.30
_exptl_absorpt_coefficient_mu 0.168
_exptl_absorpt_correction_T_max 1.0000
_exptl_absorpt_correction_T_min 0.4820
_exptl_absorpt_correction_type multi-scan
_exptl_absorpt_process_details 'CrystalClear (Rigaku Inc., 2007)'
_exptl_crystal_colour brown
_exptl_crystal_density_diffrn 1.430
_exptl_crystal_density_method 'not measured'
_exptl_crystal_description block
_exptl_crystal_F_000 1430
_exptl_crystal_size_max 0.30
_exptl_crystal_size_mid 0.24
_exptl_crystal_size_min 0.12
_refine_diff_density_max 1.504
_refine_diff_density_min -0.822
_refine_diff_density_rms 0.156
_refine_ls_extinction_method none
_refine_ls_goodness_of_fit_ref 2.114
_refine_ls_hydrogen_treatment constr
_refine_ls_matrix_type full
_refine_ls_number_parameters 842
_refine_ls_number_reflns 11156
_refine_ls_number_restraints 90
_refine_ls_restrained_S_all 2.141
_refine_ls_R_factor_all 0.2324
_refine_ls_R_factor_gt 0.1877
_refine_ls_shift/su_max 0.002
_refine_ls_shift/su_mean 0.000
_refine_ls_structure_factor_coef Fsqd
_refine_ls_weighting_details 'calc w=1/[\s^2^(Fo^2^)+(0.1000P)^2^+0.0000P] where P=(Fo^2^+2Fc^2^)/3'
_refine_ls_weighting_scheme calc
_refine_ls_wR_factor_gt 0.4038
_refine_ls_wR_factor_ref 0.4518
_reflns_number_gt 7618
_reflns_number_total 11156
_reflns_threshold_expression >2sigma(I)
_cod_data_source_file c6ce00204h2.cif
_cod_data_source_block sa2369d
_cod_depositor_comments 'Adding full bibliography for 7224439--7224442.cif.'
_cod_original_cell_volume 3179.6(14)
_cod_original_sg_symbol_H-M P-1
_cod_database_code 7224439

loop_
_symmetry_equiv_pos_as_xyz
'x, y, z'
'-x, -y, -z'

loop_
_atom_site_label
_atom_site_type_symbol
_atom_site_fract_x
_atom_site_fract_y
_atom_site_fract_z
_atom_site_U_iso_or_equiv
_atom_site_adp_type
_atom_site_occupancy
_atom_site_symmetry_multiplicity
_atom_site_calc_flag
_atom_site_refinement_flags
P1 P 0.2862(2) 0.8910(2) 0.87243(16) 0.0667(7) Uani 1 1 d .
P2 P 0.9581(2) 0.3520(2) 0.65794(16) 0.0723(8) Uani 1 1 d .
F1 F 0.4064(6) 0.8452(9) 0.8537(5) 0.179(5) Uani 1 1 d .
F2 F 0.2652(12) 0.9606(6) 0.9346(5) 0.213(6) Uani 1 1 d .
F3 F 0.1711(6) 0.9250(9) 0.8804(6) 0.183(5) Uani 1 1 d .
F4 F 0.3106(9) 0.8153(6) 0.8068(5) 0.152(4) Uani 1 1 d .
F5 F 0.2936(7) 0.9646(5) 0.7949(4) 0.121(3) Uani 1 1 d .
F6 F 0.2846(6) 0.8114(5) 0.9470(4) 0.116(2) Uani 1 1 d .
F7 F 0.9906(5) 0.4391(5) 0.6195(4) 0.103(2) Uani 1 1 d .
F8 F 0.9283(7) 0.2653(6) 0.6962(4) 0.123(3) Uani 1 1 d .
F9 F 0.9303(6) 0.3834(5) 0.7514(4) 0.110(2) Uani 1 1 d .
F10 F 0.8381(5) 0.4244(6) 0.6574(4) 0.109(2) Uani 1 1 d .
F11 F 1.0766(5) 0.2826(5) 0.6551(4) 0.102(2) Uani 1 1 d .
F12 F 0.9876(6) 0.3219(6) 0.5609(4) 0.107(2) Uani 1 1 d .
O1 O 0.6318(6) 0.7639(5) 0.5874(4) 0.084(2) Uani 1 1 d U
N1A N 0.1371(7) 0.6981(6) 0.0478(5) 0.083(3) Uani 1 1 d .
O2 O 0.4476(5) 0.5225(5) 0.1420(4) 0.080(2) Uani 1 1 d .
O4 O 0.1453(5) 0.3854(4) 0.8090(4) 0.0622(16) Uani 1 1 d .
O5 O 0.1745(5) 0.4450(4) 0.9351(3) 0.0621(16) Uani 1 1 d .
O6 O 0.3560(5) 0.3586(5) 0.9949(4) 0.0691(17) Uani 1 1 d .
O7 O 0.1208(4) 0.8945(4) 0.4905(3) 0.0525(14) Uani 1 1 d .
O9 O 0.5206(5) 0.8585(5) 0.3458(4) 0.0764(19) Uani 1 1 d .
O10 O 0.3539(5) 0.9838(5) 0.5514(4) 0.0718(18) Uani 1 1 d .
O11 O 0.1670(4) 0.9536(4) 0.5950(3) 0.0552(14) Uani 1 1 d .
O12 O 0.5430(7) 0.2298(7) 0.8721(7) 0.134(4) Uani 1 1 d .
N1 N 0.7787(6) 0.5964(6) 0.4736(4) 0.0589(18) Uani 1 1 d .
N2 N 0.6514(5) 0.4504(6) 0.1762(4) 0.0550(18) Uani 1 1 d .
C1 C 0.5842(10) 0.4825(9) 0.6262(8) 0.099(4) Uani 1 1 d U
H1 H 0.6022 0.4963 0.6694 0.119 Uiso 1 1 calc R
C1A C 0.0555(11) 0.8652(8) 0.1198(8) 0.115(5) Uani 1 1 d .
H1AA H 0.0608 0.8538 0.1779 0.173 Uiso 1 1 calc R
H1AB H -0.0195 0.9029 0.1224 0.173 Uiso 1 1 calc R
H1AC H 0.0930 0.9034 0.0863 0.173 Uiso 1 1 calc R
C2 C 0.5181(9) 0.5511(9) 0.5815(6) 0.074(3) Uani 1 1 d U
C2A C 0.1050(8) 0.7666(8) 0.0784(5) 0.067(3) Uani 1 1 d .
C3 C 0.4655(10) 0.6526(10) 0.6034(9) 0.105(4) Uani 1 1 d U
H3 H 0.4833 0.6604 0.6496 0.126 Uiso 1 1 calc R
C4 C 0.3939(15) 0.7467(16) 0.5770(12) 0.161(7) Uani 1 1 d U
H4 H 0.3644 0.8123 0.5966 0.194 Uiso 1 1 calc R
C5 C 0.3803(12) 0.7117(12) 0.5119(10) 0.127(5) Uani 1 1 d U
H5 H 0.3336 0.7681 0.4867 0.152 Uiso 1 1 calc R
C6 C 0.4069(7) 0.6326(7) 0.4734(6) 0.062(2) Uani 1 1 d U
C7 C 0.3738(10) 0.6276(11) 0.4089(8) 0.108(4) Uani 1 1 d U
H7 H 0.3277 0.6866 0.3853 0.130 Uiso 1 1 calc R
C8 C 0.4824(11) 0.5429(10) 0.5152(9) 0.110(4) Uani 1 1 d U
C9 C 0.3427(9) 0.5350(10) 0.1552(8) 0.111(4) Uani 1 1 d .
H9A H 0.3315 0.4832 0.1953 0.166 Uiso 1 1 calc R
H9B H 0.3364 0.5290 0.1005 0.166 Uiso 1 1 calc R
H9C H 0.2891 0.6011 0.1789 0.166 Uiso 1 1 calc R
C10 C 0.5281(8) 0.4205(8) 0.1299(6) 0.076(3) Uani 1 1 d .
H10A H 0.5258 0.3909 0.0837 0.091 Uiso 1 1 calc R
H10B H 0.5172 0.3809 0.1831 0.091 Uiso 1 1 calc R
C11 C 0.6348(7) 0.4205(7) 0.1062(5) 0.064(2) Uani 1 1 d .
H11A H 0.6925 0.3526 0.0878 0.077 Uiso 1 1 calc R
H11B H 0.6401 0.4667 0.0568 0.077 Uiso 1 1 calc R
C12 C 0.7078(7) 0.3801(7) 0.2242(6) 0.061(2) Uani 1 1 d .
H12 H 0.7323 0.3115 0.2156 0.073 Uiso 1 1 calc R
C13 C 0.6105(7) 0.5449(8) 0.1888(6) 0.069(3) Uani 1 1 d .
H13 H 0.5668 0.5922 0.1561 0.083 Uiso 1 1 calc R
C14 C 0.6303(7) 0.5800(7) 0.2520(5) 0.058(2) Uani 1 1 d .
H14 H 0.6019 0.6493 0.2603 0.070 Uiso 1 1 calc R
C15 C 0.6923(6) 0.5080(7) 0.2999(5) 0.058(2) Uani 1 1 d .
C16 C 0.7304(7) 0.4063(6) 0.2856(5) 0.061(2) Uani 1 1 d .
H16 H 0.7717 0.3559 0.3185 0.073 Uiso 1 1 calc R
C17 C 0.7194(6) 0.5384(6) 0.3637(5) 0.051(2) Uani 1 1 d .
C18 C 0.7030(7) 0.6357(6) 0.3626(5) 0.054(2) Uani 1 1 d .
H18 H 0.6720 0.6824 0.3224 0.065 Uiso 1 1 calc R
C19 C 0.7306(8) 0.6673(7) 0.4187(5) 0.064(2) Uani 1 1 d .
H19 H 0.7166 0.7347 0.4189 0.077 Uiso 1 1 calc R
C20 C 0.7671(7) 0.4746(6) 0.4213(5) 0.053(2) Uani 1 1 d .
H20 H 0.7805 0.4072 0.4229 0.064 Uiso 1 1 calc R
C21 C 0.7966(7) 0.5004(6) 0.4762(5) 0.056(2) Uani 1 1 d .
H21 H 0.8289 0.4530 0.5156 0.068 Uiso 1 1 calc R
C22 C 0.8032(7) 0.6323(7) 0.5356(6) 0.063(2) Uani 1 1 d .
H22A H 0.8240 0.6852 0.5084 0.075 Uiso 1 1 calc R
H22B H 0.8635 0.5763 0.5529 0.075 Uiso 1 1 calc R
C23 C 0.7059(7) 0.6733(7) 0.6138(6) 0.064(2) Uani 1 1 d .
H23A H 0.6761 0.6258 0.6350 0.077 Uiso 1 1 calc R
H23B H 0.7248 0.6849 0.6601 0.077 Uiso 1 1 calc R
C24 C 0.5456(9) 0.8214(9) 0.6551(8) 0.102(4) Uani 1 1 d .
H24A H 0.4970 0.8829 0.6323 0.153 Uiso 1 1 calc R
H24B H 0.5716 0.8384 0.6925 0.153 Uiso 1 1 calc R
H24C H 0.5079 0.7831 0.6877 0.153 Uiso 1 1 calc R
O3 O 0.2941(8) 0.1898(6) 0.7864(6) 0.133(4) Uani 1 1 d U
C25 C 0.2359(14) 0.2222(12) 0.8668(10) 0.163(6) Uani 1 1 d U
H25A H 0.2766 0.2388 0.8908 0.195 Uiso 1 1 calc R
H25B H 0.2233 0.1678 0.9025 0.195 Uiso 1 1 calc R
C26 C 0.1311(7) 0.3124(7) 0.8707(6) 0.071(3) Uani 1 1 d .
H26A H 0.0835 0.2926 0.8599 0.085 Uiso 1 1 calc R
H26B H 0.0970 0.3412 0.9285 0.085 Uiso 1 1 calc R
C27 C 0.0923(6) 0.4832(5) 0.8302(4) 0.0447(18) Uani 1 1 d .
C28 C 0.6328(16) 0.2068(15) 0.8130(11) 0.156(6) Uani 1 1 d U
H28A H 0.6863 0.1878 0.8421 0.187 Uiso 1 1 calc R
H28B H 0.6269 0.2691 0.7801 0.187 Uiso 1 1 calc R
C29 C 0.5400(9) 0.2483(8) 0.9501(7) 0.089(4) Uani 1 1 d .
H29A H 0.5498 0.3082 0.9463 0.106 Uiso 1 1 calc R
H29B H 0.5976 0.1907 0.9691 0.106 Uiso 1 1 calc R
C30 C 0.4341(9) 0.2651(7) 1.0120(7) 0.078(3) Uani 1 1 d .
H30A H 0.4180 0.2119 1.0064 0.094 Uiso 1 1 calc R
H30B H 0.4350 0.2626 1.0711 0.094 Uiso 1 1 calc R
C31 C 0.2516(8) 0.3806(8) 1.0464(6) 0.077(3) Uani 1 1 d .
H31A H 0.2429 0.3899 1.1061 0.093 Uiso 1 1 calc R
H31B H 0.2381 0.3241 1.0457 0.093 Uiso 1 1 calc R
C32 C 0.1749(7) 0.4718(7) 1.0148(5) 0.057(2) Uani 1 1 d .
H32A H 0.1965 0.5252 1.0036 0.069 Uiso 1 1 calc R
H32B H 0.1032 0.4959 1.0575 0.069 Uiso 1 1 calc R
C33 C 0.1099(6) 0.5196(6) 0.8910(5) 0.052(2) Uani 1 1 d .
C34 C 0.0694(6) 0.6207(6) 0.9000(5) 0.0474(19) Uani 1 1 d .
H34 H 0.0798 0.6447 0.9423 0.057 Uiso 1 1 calc R
C35 C 0.0133(6) 0.6867(5) 0.8462(4) 0.0438(18) Uani 1 1 d .
C36 C -0.0058(6) 0.6525(6) 0.7856(4) 0.0445(18) Uani 1 1 d .
C37 C 0.0341(6) 0.5492(7) 0.7774(5) 0.054(2) Uani 1 1 d .
H37 H 0.0215 0.5251 0.7366 0.065 Uiso 1 1 calc R
C38 C -0.0090(8) 0.8391(6) 0.9060(5) 0.059(2) Uani 1 1 d .
H38A H -0.0459 0.8243 0.9639 0.089 Uiso 1 1 calc R
H38B H -0.0347 0.9115 0.8984 0.089 Uiso 1 1 calc R
H38C H 0.0677 0.8057 0.8973 0.089 Uiso 1 1 calc R
C39 C -0.0304(6) 0.8026(6) 0.8429(5) 0.051(2) Uani 1 1 d .
C40 C -0.0698(6) 0.7341(6) 0.7292(5) 0.0480(19) Uani 1 1 d .
C41 C -0.0908(6) 0.6966(6) 0.6663(5) 0.050(2) Uani 1 1 d .
H41A H -0.0236 0.6456 0.6311 0.075 Uiso 1 1 calc R
H41B H -0.1242 0.7521 0.6297 0.075 Uiso 1 1 calc R
H41C H -0.1385 0.6672 0.6967 0.075 Uiso 1 1 calc R
C42 C 0.0156(6) 0.8283(6) 0.7480(5) 0.050(2) Uani 1 1 d .
C43 C -0.0054(6) 0.7903(5) 0.6888(5) 0.0477(19) Uani 1 1 d .
C44 C 0.0294(6) 0.8111(6) 0.6017(4) 0.048(2) Uani 1 1 d .
H44 H 0.0153 0.7875 0.5616 0.057 Uiso 1 1 calc R
C45 C 0.0857(6) 0.8676(6) 0.5735(5) 0.052(2) Uani 1 1 d .
C46 C 0.1109(6) 0.8994(6) 0.6325(5) 0.051(2) Uani 1 1 d .
C47 C 0.0751(6) 0.8784(6) 0.7184(4) 0.0448(18) Uani 1 1 d .
H47 H 0.0922 0.8993 0.7581 0.054 Uiso 1 1 calc R
C48 C 0.0925(7) 0.8678(7) 0.4285(5) 0.064(3) Uani 1 1 d .
H48A H 0.0143 0.9012 0.4409 0.077 Uiso 1 1 calc R
H48B H 0.1195 0.7945 0.4287 0.077 Uiso 1 1 calc R
C49 C 0.1441(8) 0.9031(7) 0.3443(5) 0.076(3) Uani 1 1 d .
H49A H 0.1148 0.9030 0.3002 0.091 Uiso 1 1 calc R
H49B H 0.1312 0.9719 0.3488 0.091 Uiso 1 1 calc R
O8 O 0.2548(6) 0.8360(5) 0.3222(5) 0.101(3) Uani 1 1 d U
C50 C 0.3257(16) 0.8636(14) 0.2439(11) 0.164(7) Uani 1 1 d U
H50A H 0.2838 0.9301 0.2211 0.196 Uiso 1 1 calc R
H50B H 0.3826 0.8654 0.2581 0.196 Uiso 1 1 calc R
C51 C 0.5436(8) 0.9305(7) 0.2805(6) 0.078(3) Uani 1 1 d .
H51A H 0.4764 0.9877 0.2745 0.094 Uiso 1 1 calc R
H51B H 0.5822 0.9563 0.2976 0.094 Uiso 1 1 calc R
C52 C 0.4896(8) 0.8931(8) 0.4296(6) 0.079(3) Uani 1 1 d .
H52A H 0.5323 0.9256 0.4284 0.094 Uiso 1 1 calc R
H52B H 0.5071 0.8345 0.4689 0.094 Uiso 1 1 calc R
C53 C 0.3717(7) 0.9667(7) 0.4656(7) 0.074(3) Uani 1 1 d .
H53A H 0.3541 1.0302 0.4321 0.089 Uiso 1 1 calc R
H53B H 0.3269 0.9383 0.4632 0.089 Uiso 1 1 calc R
C54 C 0.2506(7) 1.0495(7) 0.5955(5) 0.058(2) Uani 1 1 d .
H54A H 0.2141 1.0939 0.5540 0.070 Uiso 1 1 calc R
H54B H 0.2525 1.0918 0.6320 0.070 Uiso 1 1 calc R
C55 C 0.1870(7) 0.9963(7) 0.6515(5) 0.065(2) Uani 1 1 d .
H55A H 0.2279 0.9433 0.6868 0.078 Uiso 1 1 calc R
H55B H 0.1190 1.0444 0.6900 0.078 Uiso 1 1 calc R
C56 C -0.1711(6) 0.8083(6) 0.7952(5) 0.050(2) Uani 1 1 d .
C57 C -0.2764(7) 0.8393(6) 0.7969(5) 0.059(2) Uani 1 1 d .
H57 H -0.2906 0.8141 0.7580 0.071 Uiso 1 1 calc R
C58 C -0.3594(7) 0.9100(7) 0.8595(6) 0.068(3) Uani 1 1 d .
H58 H -0.4310 0.9351 0.8610 0.081 Uiso 1 1 calc R
C59 C -0.3389(7) 0.9435(7) 0.9185(6) 0.070(3) Uani 1 1 d .
H59 H -0.3963 0.9888 0.9613 0.084 Uiso 1 1 calc R
C60 C -0.2350(7) 0.9113(6) 0.9154(5) 0.061(2) Uani 1 1 d .
H60 H -0.2210 0.9344 0.9559 0.074 Uiso 1 1 calc R
C61 C -0.1526(6) 0.8457(6) 0.8536(4) 0.049(2) Uani 1 1 d .
C62 C 0.3943(11) 0.1195(9) 0.7968(7) 0.098(4) Uani 1 1 d U
H62A H 0.4277 0.1540 0.8100 0.117 Uiso 1 1 calc R
H62B H 0.3859 0.0717 0.8441 0.117 Uiso 1 1 calc R

loop_
_atom_site_aniso_label
_atom_site_aniso_U_11
_atom_site_aniso_U_22
_atom_site_aniso_U_33
_atom_site_aniso_U_23
_atom_site_aniso_U_13
_atom_site_aniso_U_12
P1 0.0675(18) 0.0712(17) 0.0634(15) 0.0022(12) -0.0170(12) -0.0370(14)
P2 0.0713(19) 0.0692(17) 0.0622(15) 0.0088(12) -0.0154(13) -0.0291(15)
F1 0.077(5) 0.312(13) 0.116(6) 0.054(7) -0.039(5) -0.081(7)
F2 0.478(19) 0.128(7) 0.087(5) 0.009(5) -0.090(8) -0.182(10)
F3 0.079(6) 0.262(12) 0.147(7) 0.052(7) -0.038(5) -0.051(7)
F4 0.263(12) 0.114(6) 0.108(6) 0.019(4) -0.085(6) -0.098(7)
F5 0.222(9) 0.107(5) 0.084(4) 0.031(4) -0.066(5) -0.112(6)
F6 0.162(7) 0.115(5) 0.106(5) 0.044(4) -0.057(5) -0.097(6)
F7 0.093(5) 0.077(4) 0.106(4) 0.029(3) -0.018(4) -0.034(4)
F8 0.156(7) 0.145(7) 0.093(5) 0.044(4) -0.039(4) -0.102(6)
F9 0.110(6) 0.127(6) 0.074(4) -0.007(4) -0.021(4) -0.045(5)
F10 0.067(4) 0.151(6) 0.077(4) 0.013(4) -0.010(3) -0.040(4)
F11 0.077(4) 0.096(5) 0.107(5) 0.009(4) -0.036(4) -0.020(4)
F12 0.107(5) 0.148(6) 0.079(4) 0.001(4) -0.024(3) -0.072(5)
O1 0.067(4) 0.086(5) 0.075(4) 0.001(3) -0.017(3) -0.022(4)
N1A 0.103(7) 0.056(5) 0.082(6) -0.022(4) 0.000(5) -0.044(5)
O2 0.058(4) 0.080(5) 0.105(5) -0.004(4) -0.031(4) -0.030(4)
O4 0.054(4) 0.051(3) 0.068(4) 0.007(3) -0.013(3) -0.021(3)
O5 0.057(4) 0.061(4) 0.057(3) 0.018(3) -0.028(3) -0.019(3)
O6 0.056(4) 0.061(4) 0.074(4) 0.015(3) -0.034(3) -0.011(3)
O7 0.050(3) 0.062(4) 0.041(3) 0.016(2) -0.017(2) -0.027(3)
O9 0.058(4) 0.074(4) 0.085(5) 0.014(4) -0.016(3) -0.031(4)
O10 0.053(4) 0.101(5) 0.053(4) 0.006(3) -0.014(3) -0.034(4)
O11 0.045(3) 0.073(4) 0.053(3) 0.013(3) -0.018(3) -0.034(3)
O12 0.062(5) 0.122(8) 0.172(9) -0.083(7) -0.026(6) 0.011(5)
N1 0.049(4) 0.063(5) 0.060(4) -0.004(4) -0.006(3) -0.029(4)
N2 0.043(4) 0.062(5) 0.051(4) 0.001(3) -0.014(3) -0.018(4)
C1 0.093(7) 0.084(6) 0.096(7) 0.022(5) -0.005(5) -0.048(6)
C1A 0.143(13) 0.072(8) 0.113(10) -0.009(7) -0.036(9) -0.037(8)
C2 0.071(6) 0.092(7) 0.066(5) -0.003(5) -0.013(4) -0.047(5)
C2A 0.071(7) 0.084(7) 0.052(5) 0.008(5) -0.023(5) -0.041(6)
C3 0.080(7) 0.104(7) 0.127(7) 0.021(6) -0.023(6) -0.054(6)
C4 0.146(10) 0.170(11) 0.155(10) 0.011(8) -0.031(8) -0.079(8)
C5 0.123(8) 0.131(8) 0.130(8) -0.001(7) -0.002(6) -0.087(7)
C6 0.056(5) 0.051(5) 0.071(5) 0.002(4) -0.002(4) -0.031(4)
C7 0.082(7) 0.128(8) 0.107(7) 0.021(6) -0.015(6) -0.060(6)
C8 0.093(7) 0.114(8) 0.124(8) 0.000(6) -0.001(6) -0.069(7)
C9 0.053(7) 0.103(9) 0.135(10) 0.027(8) -0.017(7) -0.024(7)
C10 0.068(7) 0.100(8) 0.048(5) -0.020(5) -0.002(4) -0.034(6)
C11 0.056(6) 0.065(6) 0.051(5) -0.008(4) -0.004(4) -0.018(5)
C12 0.044(5) 0.053(5) 0.073(6) -0.022(5) -0.002(4) -0.017(4)
C13 0.049(6) 0.074(7) 0.082(6) 0.004(5) -0.031(5) -0.021(5)
C14 0.053(6) 0.053(5) 0.063(5) 0.010(4) -0.025(4) -0.019(4)
C15 0.031(4) 0.076(6) 0.050(5) 0.006(4) 0.000(4) -0.024(4)
C16 0.063(6) 0.036(5) 0.071(6) -0.008(4) -0.011(4) -0.018(4)
C17 0.043(5) 0.041(4) 0.062(5) -0.011(4) -0.006(4) -0.017(4)
C18 0.056(5) 0.042(5) 0.055(5) 0.004(4) -0.018(4) -0.016(4)
C19 0.073(7) 0.076(6) 0.042(5) 0.011(4) -0.013(4) -0.040(6)
C20 0.056(5) 0.046(5) 0.046(4) 0.003(4) -0.014(4) -0.018(4)
C21 0.055(5) 0.052(5) 0.051(5) 0.013(4) -0.014(4) -0.023(4)
C22 0.062(6) 0.057(6) 0.080(6) -0.007(4) -0.028(5) -0.028(5)
C23 0.059(6) 0.060(6) 0.080(6) -0.011(5) -0.028(5) -0.025(5)
C24 0.067(7) 0.092(9) 0.115(9) -0.038(7) -0.003(6) -0.019(7)
O3 0.122(6) 0.068(5) 0.112(6) 0.011(4) 0.035(5) -0.025(4)
C25 0.151(10) 0.134(9) 0.139(9) 0.033(7) -0.004(7) -0.059(8)
C26 0.036(5) 0.072(6) 0.063(5) 0.021(5) -0.006(4) -0.009(5)
C27 0.041(4) 0.038(4) 0.042(4) -0.002(3) -0.001(3) -0.016(4)
C28 0.166(10) 0.156(10) 0.132(9) 0.004(8) -0.028(8) -0.079(8)
C29 0.096(9) 0.058(6) 0.114(9) -0.025(6) -0.072(8) -0.003(6)
C30 0.085(8) 0.055(6) 0.104(8) 0.017(5) -0.054(7) -0.028(6)
C31 0.057(6) 0.091(8) 0.072(6) 0.032(5) -0.026(5) -0.033(6)
C32 0.043(5) 0.072(6) 0.048(5) 0.006(4) -0.008(4) -0.026(5)
C33 0.041(5) 0.057(5) 0.039(4) 0.011(4) -0.005(3) -0.019(4)
C34 0.040(5) 0.053(5) 0.045(4) 0.004(3) -0.013(3) -0.020(4)
C35 0.037(4) 0.036(4) 0.038(4) 0.000(3) -0.001(3) -0.010(3)
C36 0.045(5) 0.050(5) 0.037(4) 0.008(3) -0.008(3) -0.028(4)
C37 0.037(5) 0.079(6) 0.038(4) 0.017(4) -0.010(3) -0.028(4)
C38 0.079(6) 0.057(5) 0.049(5) 0.015(4) -0.021(4) -0.042(5)
C39 0.032(4) 0.065(5) 0.040(4) 0.012(4) -0.010(3) -0.015(4)
C40 0.050(5) 0.048(5) 0.053(4) 0.000(3) -0.015(4) -0.028(4)
C41 0.038(5) 0.061(5) 0.050(4) -0.006(4) -0.013(3) -0.021(4)
C42 0.043(5) 0.045(5) 0.055(5) 0.015(4) -0.012(4) -0.022(4)
C43 0.045(5) 0.037(4) 0.049(4) 0.007(3) -0.018(4) -0.011(4)
C44 0.045(5) 0.048(5) 0.033(4) -0.001(3) -0.012(3) -0.008(4)
C45 0.040(5) 0.049(5) 0.058(5) 0.018(4) -0.018(4) -0.020(4)
C46 0.042(5) 0.056(5) 0.044(4) 0.014(4) -0.016(3) -0.019(4)
C47 0.041(4) 0.050(5) 0.044(4) 0.000(3) -0.023(3) -0.016(4)
C48 0.051(5) 0.065(6) 0.048(5) 0.010(4) -0.002(4) -0.018(5)
C49 0.080(7) 0.066(6) 0.056(5) 0.018(4) -0.014(5) -0.025(6)
O8 0.083(5) 0.079(4) 0.102(5) -0.010(4) 0.028(4) -0.044(4)
C50 0.180(11) 0.160(10) 0.150(10) -0.012(8) -0.021(8) -0.095(8)
C51 0.060(6) 0.061(6) 0.077(6) 0.015(5) -0.005(5) -0.019(5)
C52 0.060(6) 0.088(8) 0.062(6) 0.006(5) -0.003(5) -0.028(6)
C53 0.043(5) 0.059(6) 0.106(8) 0.017(5) -0.027(5) -0.016(5)
C54 0.064(6) 0.060(5) 0.068(5) 0.003(4) -0.021(5) -0.043(5)
C55 0.049(5) 0.089(7) 0.056(5) 0.013(5) -0.023(4) -0.031(5)
C56 0.040(5) 0.046(5) 0.047(4) 0.014(3) -0.011(3) -0.014(4)
C57 0.050(5) 0.053(5) 0.065(5) 0.008(4) -0.018(4) -0.021(4)
C58 0.025(4) 0.077(7) 0.073(6) 0.013(5) -0.013(4) -0.010(4)
C59 0.046(6) 0.080(7) 0.059(5) -0.017(5) 0.001(4) -0.018(5)
C60 0.057(6) 0.049(5) 0.061(5) 0.009(4) -0.011(4) -0.020(4)
C61 0.046(5) 0.045(5) 0.035(4) -0.004(3) 0.001(3) -0.013(4)
C62 0.131(8) 0.078(6) 0.091(7) 0.001(5) -0.028(6) -0.059(6)

loop_
_atom_type_symbol
_atom_type_description
_atom_type_scat_dispersion_real
_atom_type_scat_dispersion_imag
_atom_type_scat_source
C C 0.0033 0.0016 'International Tables Vol C Tables 4.2.6.8 and 6.1.1.4'
H H 0.0000 0.0000 'International Tables Vol C Tables 4.2.6.8 and 6.1.1.4'
N N 0.0061 0.0033 'International Tables Vol C Tables 4.2.6.8 and 6.1.1.4'
O O 0.0106 0.0060 'International Tables Vol C Tables 4.2.6.8 and 6.1.1.4'
F F 0.0171 0.0103 'International Tables Vol C Tables 4.2.6.8 and 6.1.1.4'
P P 0.1023 0.0942 'International Tables Vol C Tables 4.2.6.8 and 6.1.1.4'

loop_
_geom_angle_atom_site_label_1
_geom_angle_atom_site_label_2
_geom_angle_atom_site_label_3
_geom_angle
_geom_angle_site_symmetry_1
_geom_angle_site_symmetry_3
F2 P1 F3 97.3(7) . .
F2 P1 F1 91.9(7) . .
F3 P1 F1 170.8(6) . .
F2 P1 F5 93.6(4) . .
F3 P1 F5 90.2(5) . .
F1 P1 F5 89.0(5) . .
F2 P1 F4 178.9(7) . .
F3 P1 F4 83.7(6) . .
F1 P1 F4 87.2(6) . .
F5 P1 F4 87.0(4) . .
F2 P1 F6 89.0(4) . .
F3 P1 F6 91.7(5) . .
F1 P1 F6 88.7(5) . .
F5 P1 F6 176.5(5) . .
F4 P1 F6 90.3(4) . .
F11 P2 F8 91.5(4) . .
F11 P2 F9 90.2(4) . .
F8 P2 F9 89.3(4) . .
F11 P2 F7 87.4(4) . .
F8 P2 F7 178.9(5) . .
F9 P2 F7 90.4(4) . .
F11 P2 F10 177.9(4) . .
F8 P2 F10 89.8(4) . .
F9 P2 F10 91.4(4) . .
F7 P2 F10 91.3(4) . .
F11 P2 F12 89.8(4) . .
F8 P2 F12 92.1(4) . .
F9 P2 F12 178.6(4) . .
F7 P2 F12 88.2(4) . .
F10 P2 F12 88.6(4) . .
C24 O1 C23 113.6(8) . .
C10 O2 C9 113.1(8) . .
C27 O4 C26 120.1(6) . .
C33 O5 C32 117.9(6) . .
C30 O6 C31 114.3(8) . .
C45 O7 C48 117.0(6) . .
C52 O9 C51 110.2(7) . .
C54 O10 C53 115.6(7) . .
C46 O11 C55 117.0(6) . .
C28 O12 C29 115.0(13) . .
C21 N1 C19 122.6(8) . .
C21 N1 C22 121.0(8) . .
C19 N1 C22 116.2(7) . .
C13 N2 C12 122.1(8) . .
C13 N2 C11 118.1(8) . .
C12 N2 C11 119.8(7) . .
C2 C1 C7 106.9(12) . 2_666
C2 C1 H1 126.5 . .
C7 C1 H1 126.5 2_666 .
C2A C1A H1AA 109.5 . .
C2A C1A H1AB 109.5 . .
H1AA C1A H1AB 109.5 . .
C2A C1A H1AC 109.5 . .
H1AA C1A H1AC 109.5 . .
H1AB C1A H1AC 109.5 . .
C1 C2 C3 118.4(12) . .
C1 C2 C8 133.5(12) . .
C3 C2 C8 108.0(12) . .
N1A C2A C1A 177.3(13) . .
C2 C3 C4 138.9(16) . .
C2 C3 H3 110.6 . .
C4 C3 H3 110.6 . .
C5 C4 C3 97.8(16) . .
C5 C4 H4 131.1 . .
C3 C4 H4 131.1 . .
C6 C5 C4 144.5(18) . .
C6 C5 H5 107.8 . .
C4 C5 H5 107.8 . .
C5 C6 C7 127.8(14) . .
C5 C6 C8 106.6(12) . .
C7 C6 C8 125.6(10) . .
C6 C7 C1 118.1(12) . 2_666
C6 C7 H7 120.9 . .
C1 C7 H7 120.9 2_666 .
C8 C8 C2 120(2) 2_666 .
C8 C8 C6 115.4(19) 2_666 .
C2 C8 C6 124.1(10) . .
O2 C9 H9A 109.5 . .
O2 C9 H9B 109.5 . .
H9A C9 H9B 109.5 . .
O2 C9 H9C 109.5 . .
H9A C9 H9C 109.5 . .
H9B C9 H9C 109.5 . .
O2 C10 C11 107.0(8) . .
O2 C10 H10A 110.3 . .
C11 C10 H10A 110.3 . .
O2 C10 H10B 110.3 . .
C11 C10 H10B 110.3 . .
H10A C10 H10B 108.6 . .
N2 C11 C10 114.1(6) . .
N2 C11 H11A 108.7 . .
C10 C11 H11A 108.7 . .
N2 C11 H11B 108.7 . .
C10 C11 H11B 108.7 . .
H11A C11 H11B 107.6 . .
N2 C12 C16 120.6(8) . .
N2 C12 H12 119.7 . .
C16 C12 H12 119.7 . .
N2 C13 C14 121.2(9) . .
N2 C13 H13 119.4 . .
C14 C13 H13 119.4 . .
C15 C14 C13 117.3(8) . .
C15 C14 H14 121.3 . .
C13 C14 H14 121.3 . .
C14 C15 C16 118.6(9) . .
C14 C15 C17 120.3(8) . .
C16 C15 C17 121.1(8) . .
C12 C16 C15 120.0(9) . .
C12 C16 H16 120.0 . .
C15 C16 H16 120.0 . .
C20 C17 C18 115.7(8) . .
C20 C17 C15 124.3(8) . .
C18 C17 C15 119.8(8) . .
C17 C18 C19 122.3(8) . .
C17 C18 H18 118.8 . .
C19 C18 H18 118.8 . .
N1 C19 C18 116.8(8) . .
N1 C19 H19 121.6 . .
C18 C19 H19 121.6 . .
C21 C20 C17 124.6(8) . .
C21 C20 H20 117.7 . .
C17 C20 H20 117.7 . .
C20 C21 N1 117.9(8) . .
C20 C21 H21 121.1 . .
N1 C21 H21 121.1 . .
N1 C22 C23 109.6(7) . .
N1 C22 H22A 109.8 . .
C23 C22 H22A 109.8 . .
N1 C22 H22B 109.8 . .
C23 C22 H22B 109.8 . .
H22A C22 H22B 108.2 . .
O1 C23 C22 106.3(8) . .
O1 C23 H23A 110.5 . .
C22 C23 H23A 110.5 . .
O1 C23 H23B 110.5 . .
C22 C23 H23B 110.5 . .
H23A C23 H23B 108.7 . .
O1 C24 H24A 109.5 . .
O1 C24 H24B 109.5 . .
H24A C24 H24B 109.5 . .
O1 C24 H24C 109.5 . .
H24A C24 H24C 109.5 . .
H24B C24 H24C 109.5 . .
C25 O3 C62 101.6(12) . .
O3 C25 C26 112.2(13) . .
O3 C25 H25A 109.2 . .
C26 C25 H25A 109.2 . .
O3 C25 H25B 109.2 . .
C26 C25 H25B 109.2 . .
H25A C25 H25B 107.9 . .
O4 C26 C25 110.5(9) . .
O4 C26 H26A 109.5 . .
C25 C26 H26A 109.5 . .
O4 C26 H26B 109.5 . .
C25 C26 H26B 109.5 . .
H26A C26 H26B 108.1 . .
O4 C27 C37 115.9(7) . .
O4 C27 C33 122.8(7) . .
C37 C27 C33 120.2(7) . .
O12 C28 C50 122.9(18) . 2_666
O12 C28 H28A 106.6 . .
C50 C28 H28A 106.6 2_666 .
O12 C28 H28B 106.6 . .
C50 C28 H28B 106.6 2_666 .
H28A C28 H28B 106.6 . .
O12 C29 C30 107.6(10) . .
O12 C29 H29A 110.2 . .
C30 C29 H29A 110.2 . .
O12 C29 H29B 110.2 . .
C30 C29 H29B 110.2 . .
H29A C29 H29B 108.5 . .
O6 C30 C29 109.1(9) . .
O6 C30 H30A 109.9 . .
C29 C30 H30A 109.9 . .
O6 C30 H30B 109.9 . .
C29 C30 H30B 109.9 . .
H30A C30 H30B 108.3 . .
O6 C31 C32 110.2(7) . .
O6 C31 H31A 109.6 . .
C32 C31 H31A 109.6 . .
O6 C31 H31B 109.6 . .
C32 C31 H31B 109.6 . .
H31A C31 H31B 108.1 . .
C31 C32 O5 106.4(7) . .
C31 C32 H32A 110.4 . .
O5 C32 H32A 110.4 . .
C31 C32 H32B 110.4 . .
O5 C32 H32B 110.4 . .
H32A C32 H32B 108.6 . .
C34 C33 O5 125.2(8) . .
C34 C33 C27 121.1(7) . .
O5 C33 C27 113.6(7) . .
C33 C34 C35 118.8(7) . .
C33 C34 H34 120.6 . .
C35 C34 H34 120.6 . .
C34 C35 C36 121.1(7) . .
C34 C35 C39 125.6(7) . .
C36 C35 C39 113.2(7) . .
C35 C36 C37 119.9(7) . .
C35 C36 C40 116.2(6) . .
C37 C36 C40 123.9(7) . .
C27 C37 C36 118.7(8) . .
C27 C37 H37 120.6 . .
C36 C37 H37 120.6 . .
C39 C38 H38A 109.5 . .
C39 C38 H38B 109.5 . .
H38A C38 H38B 109.5 . .
C39 C38 H38C 109.5 . .
H38A C38 H38C 109.5 . .
H38B C38 H38C 109.5 . .
C38 C39 C42 115.3(7) . .
C38 C39 C35 113.5(7) . .
C42 C39 C35 105.2(6) . .
C38 C39 C61 114.7(6) . .
C42 C39 C61 102.7(6) . .
C35 C39 C61 104.1(7) . .
C41 C40 C43 113.7(6) . .
C41 C40 C36 115.4(6) . .
C43 C40 C36 103.5(6) . .
C41 C40 C56 114.8(7) . .
C43 C40 C56 104.2(6) . .
C36 C40 C56 103.8(6) . .
C40 C41 H41A 109.5 . .
C40 C41 H41B 109.5 . .
H41A C41 H41B 109.5 . .
C40 C41 H41C 109.5 . .
H41A C41 H41C 109.5 . .
H41B C41 H41C 109.5 . .
C47 C42 C43 120.0(7) . .
C47 C42 C39 126.3(8) . .
C43 C42 C39 113.6(7) . .
C44 C43 C42 119.0(7) . .
C44 C43 C40 125.9(7) . .
C42 C43 C40 115.1(6) . .
C43 C44 C45 119.6(7) . .
C43 C44 H44 120.2 . .
C45 C44 H44 120.2 . .
O7 C45 C44 124.5(7) . .
O7 C45 C46 115.0(7) . .
C44 C45 C46 120.5(7) . .
C47 C46 O11 127.4(8) . .
C47 C46 C45 118.8(7) . .
O11 C46 C45 113.7(6) . .
C42 C47 C46 122.0(7) . .
C42 C47 H47 119.0 . .
C46 C47 H47 119.0 . .
O7 C48 C49 105.0(8) . .
O7 C48 H48A 110.7 . .
C49 C48 H48A 110.7 . .
O7 C48 H48B 110.7 . .
C49 C48 H48B 110.7 . .
H48A C48 H48B 108.8 . .
O8 C49 C48 106.9(7) . .
O8 C49 H49A 110.3 . .
C48 C49 H49A 110.3 . .
O8 C49 H49B 110.3 . .
C48 C49 H49B 110.3 . .
H49A C49 H49B 108.6 . .
C49 O8 C50 116.5(10) . .
C28 C50 O8 106.1(15) 2_666 .
C28 C50 H50A 110.5 2_666 .
O8 C50 H50A 110.5 . .
C28 C50 H50B 110.5 2_666 .
O8 C50 H50B 110.5 . .
H50A C50 H50B 108.7 . .
C62 C51 O9 107.9(8) 2_666 .
C62 C51 H51A 110.1 2_666 .
O9 C51 H51A 110.1 . .
C62 C51 H51B 110.1 2_666 .
O9 C51 H51B 110.1 . .
H51A C51 H51B 108.4 . .
O9 C52 C53 115.0(9) . .
O9 C52 H52A 108.5 . .
C53 C52 H52A 108.5 . .
O9 C52 H52B 108.5 . .
C53 C52 H52B 108.5 . .
H52A C52 H52B 107.5 . .
O10 C53 C52 106.8(8) . .
O10 C53 H53A 110.4 . .
C52 C53 H53A 110.4 . .
O10 C53 H53B 110.4 . .
C52 C53 H53B 110.4 . .
H53A C53 H53B 108.6 . .
O10 C54 C55 112.9(7) . .
O10 C54 H54A 109.0 . .
C55 C54 H54A 109.0 . .
O10 C54 H54B 109.0 . .
C55 C54 H54B 109.0 . .
H54A C54 H54B 107.8 . .
O11 C55 C54 106.9(6) . .
O11 C55 H55A 110.3 . .
C54 C55 H55A 110.3 . .
O11 C55 H55B 110.3 . .
C54 C55 H55B 110.3 . .
H55A C55 H55B 108.6 . .
C61 C56 C57 120.5(7) . .
C61 C56 C40 115.5(7) . .
C57 C56 C40 124.0(7) . .
C58 C57 C56 116.6(8) . .
C58 C57 H57 121.7 . .
C56 C57 H57 121.7 . .
C59 C58 C57 121.6(8) . .
C59 C58 H58 119.2 . .
C57 C58 H58 119.2 . .
C58 C59 C60 120.3(8) . .
C58 C59 H59 119.9 . .
C60 C59 H59 119.9 . .
C61 C60 C59 119.6(9) . .
C61 C60 H60 120.2 . .
C59 C60 H60 120.2 . .
C60 C61 C56 121.3(8) . .
C60 C61 C39 124.9(8) . .
C56 C61 C39 113.8(6) . .
C51 C62 O3 106.3(10) 2_666 .
C51 C62 H62A 110.5 2_666 .
O3 C62 H62A 110.5 . .
C51 C62 H62B 110.5 2_666 .
O3 C62 H62B 110.5 . .
H62A C62 H62B 108.7 . .

loop_
_geom_bond_atom_site_label_1
_geom_bond_atom_site_label_2
_geom_bond_distance
_geom_bond_site_symmetry_2
P1 F2 1.477(7) .
P1 F3 1.519(9) .
P1 F1 1.528(8) .
P1 F5 1.563(6) .
P1 F4 1.572(7) .
P1 F6 1.576(6) .
P2 F11 1.563(7) .
P2 F8 1.568(7) .
P2 F9 1.573(6) .
P2 F7 1.596(7) .
P2 F10 1.603(7) .
P2 F12 1.619(6) .
O1 C24 1.400(11) .
O1 C23 1.406(11) .
N1A C2A 1.063(11) .
O2 C10 1.430(12) .
O2 C9 1.444(13) .
O4 C27 1.357(9) .
O4 C26 1.419(10) .
O5 C33 1.382(9) .
O5 C32 1.475(10) .
O6 C30 1.400(10) .
O6 C31 1.406(11) .
O7 C45 1.363(9) .
O7 C48 1.445(10) .
O9 C52 1.427(11) .
O9 C51 1.480(10) .
O10 C54 1.386(10) .
O10 C53 1.416(11) .
O11 C46 1.391(9) .
O11 C55 1.435(10) .
O12 C28 1.286(18) .
O12 C29 1.371(12) .
N1 C21 1.358(11) .
N1 C19 1.371(11) .
N1 C22 1.491(10) .
N2 C13 1.295(11) .
N2 C12 1.340(11) .
N2 C11 1.478(10) .
C1 C2 1.370(16) .
C1 C7 1.632(17) 2_666
C1 H1 0.9500 .
C1A C2A 1.500(14) .
C1A H1AA 0.9800 .
C1A H1AB 0.9800 .
C1A H1AC 0.9800 .
C2 C3 1.410(16) .
C2 C8 1.448(18) .
C3 C4 1.42(2) .
C3 H3 0.9500 .
C4 C5 1.42(2) .
C4 H4 0.9500 .
C5 C6 1.299(16) .
C5 H5 0.9500 .
C6 C7 1.375(15) .
C6 C8 1.535(18) .
C7 C1 1.632(17) 2_666
C7 H7 0.9500 .
C8 C8 1.29(2) 2_666
C9 H9A 0.9800 .
C9 H9B 0.9800 .
C9 H9C 0.9800 .
C10 C11 1.524(13) .
C10 H10A 0.9900 .
C10 H10B 0.9900 .
C11 H11A 0.9900 .
C11 H11B 0.9900 .
C12 C16 1.375(12) .
C12 H12 0.9500 .
C13 C14 1.451(12) .
C13 H13 0.9500 .
C14 C15 1.390(12) .
C14 H14 0.9500 .
C15 C16 1.411(11) .
C15 C17 1.492(12) .
C16 H16 0.9500 .
C17 C20 1.364(11) .
C17 C18 1.387(11) .
C18 C19 1.397(12) .
C18 H18 0.9500 .
C19 H19 0.9500 .
C20 C21 1.348(11) .
C20 H20 0.9500 .
C21 H21 0.9500 .
C22 C23 1.519(12) .
C22 H22A 0.9900 .
C22 H22B 0.9900 .
C23 H23A 0.9900 .
C23 H23B 0.9900 .
C24 H24A 0.9800 .
C24 H24B 0.9800 .
C24 H24C 0.9800 .
O3 C25 1.347(15) .
O3 C62 1.419(15) .
C25 C26 1.499(17) .
C25 H25A 0.9900 .
C25 H25B 0.9900 .
C26 H26A 0.9900 .
C26 H26B 0.9900 .
C27 C37 1.387(11) .
C27 C33 1.407(11) .
C28 C50 1.329(18) 2_666
C28 H28A 0.9900 .
C28 H28B 0.9900 .
C29 C30 1.493(15) .
C29 H29A 0.9900 .
C29 H29B 0.9900 .
C30 H30A 0.9900 .
C30 H30B 0.9900 .
C31 C32 1.467(12) .
C31 H31A 0.9900 .
C31 H31B 0.9900 .
C32 H32A 0.9900 .
C32 H32B 0.9900 .
C33 C34 1.378(11) .
C34 C35 1.384(11) .
C34 H34 0.9500 .
C35 C36 1.400(10) .
C35 C39 1.562(11) .
C36 C37 1.408(11) .
C36 C40 1.554(11) .
C37 H37 0.9500 .
C38 C39 1.481(11) .
C38 H38A 0.9800 .
C38 H38B 0.9800 .
C38 H38C 0.9800 .
C39 C42 1.552(10) .
C39 C61 1.584(11) .
C40 C41 1.483(10) .
C40 C43 1.516(10) .
C40 C56 1.556(10) .
C41 H41A 0.9800 .
C41 H41B 0.9800 .
C41 H41C 0.9800 .
C42 C47 1.370(10) .
C42 C43 1.436(11) .
C43 C44 1.396(10) .
C44 C45 1.414(11) .
C44 H44 0.9500 .
C45 C46 1.415(11) .
C46 C47 1.381(10) .
C47 H47 0.9500 .
C48 C49 1.495(11) .
C48 H48A 0.9900 .
C48 H48B 0.9900 .
C49 O8 1.420(12) .
C49 H49A 0.9900 .
C49 H49B 0.9900 .
O8 C50 1.514(17) .
C50 C28 1.329(18) 2_666
C50 H50A 0.9900 .
C50 H50B 0.9900 .
C51 C62 1.396(13) 2_666
C51 H51A 0.9900 .
C51 H51B 0.9900 .
C52 C53 1.529(12) .
C52 H52A 0.9900 .
C52 H52B 0.9900 .
C53 H53A 0.9900 .
C53 H53B 0.9900 .
C54 C55 1.523(11) .
C54 H54A 0.9900 .
C54 H54B 0.9900 .
C55 H55A 0.9900 .
C55 H55B 0.9900 .
C56 C61 1.393(11) .
C56 C57 1.417(12) .
C57 C58 1.417(11) .
C57 H57 0.9500 .
C58 C59 1.383(13) .
C58 H58 0.9500 .
C59 C60 1.386(12) .
C59 H59 0.9500 .
C60 C61 1.371(10) .
C60 H60 0.9500 .
C62 C51 1.396(13) 2_666
C62 H62A 0.9900 .
C62 H62B 0.9900 .

loop_
_geom_torsion_atom_site_label_1
_geom_torsion_atom_site_label_2
_geom_torsion_atom_site_label_3
_geom_torsion_atom_site_label_4
_geom_torsion
_geom_torsion_site_symmetry_1
_geom_torsion_site_symmetry_4
C7 C1 C2 C3 176.2(9) 2_666 .
C7 C1 C2 C8 0.3(17) 2_666 .
C1 C2 C3 C4 179.2(16) . .
C8 C2 C3 C4 -4(2) . .
C2 C3 C4 C5 2(2) . .
C3 C4 C5 C6 1(3) . .
C4 C5 C6 C7 178.8(18) . .
C4 C5 C6 C8 0(2) . .
C5 C6 C7 C1 -177.7(10) . 2_666
C8 C6 C7 C1 1.2(15) . 2_666
C1 C2 C8 C8 -3(2) . 2_666
C3 C2 C8 C8 -178.9(14) . 2_666
C1 C2 C8 C6 -179.6(11) . .
C3 C2 C8 C6 4.1(15) . .
C5 C6 C8 C8 -179.8(14) . 2_666
C7 C6 C8 C8 1(2) . 2_666
C5 C6 C8 C2 -2.7(15) . .
C7 C6 C8 C2 178.2(10) . .
C9 O2 C10 C11 173.3(8) . .
C13 N2 C11 C10 -82.5(11) . .
C12 N2 C11 C10 97.7(10) . .
O2 C10 C11 N2 68.0(10) . .
C13 N2 C12 C16 -4.4(13) . .
C11 N2 C12 C16 175.4(7) . .
C12 N2 C13 C14 4.5(14) . .
C11 N2 C13 C14 -175.3(7) . .
N2 C13 C14 C15 -1.7(13) . .
C13 C14 C15 C16 -1.2(12) . .
C13 C14 C15 C17 177.7(7) . .
N2 C12 C16 C15 1.4(12) . .
C14 C15 C16 C12 1.3(12) . .
C17 C15 C16 C12 -177.5(7) . .
C14 C15 C17 C20 170.7(8) . .
C16 C15 C17 C20 -10.5(12) . .
C14 C15 C17 C18 -14.0(11) . .
C16 C15 C17 C18 164.8(7) . .
C20 C17 C18 C19 -1.9(12) . .
C15 C17 C18 C19 -177.6(7) . .
C21 N1 C19 C18 -2.0(12) . .
C22 N1 C19 C18 -177.4(7) . .
C17 C18 C19 N1 2.4(12) . .
C18 C17 C20 C21 1.1(12) . .
C15 C17 C20 C21 176.5(8) . .
C17 C20 C21 N1 -0.7(13) . .
C19 N1 C21 C20 1.2(12) . .
C22 N1 C21 C20 176.4(7) . .
C21 N1 C22 C23 -90.5(9) . .
C19 N1 C22 C23 84.9(9) . .
C24 O1 C23 C22 -168.3(8) . .
N1 C22 C23 O1 -71.3(9) . .
C62 O3 C25 C26 168.9(12) . .
C27 O4 C26 C25 -136.4(11) . .
O3 C25 C26 O4 -48.7(17) . .
C26 O4 C27 C37 -126.9(8) . .
C26 O4 C27 C33 65.0(10) . .
C29 O12 C28 C50 140.1(18) . 2_666
C28 O12 C29 C30 -175.3(13) . .
C31 O6 C30 C29 176.8(8) . .
O12 C29 C30 O6 -72.9(11) . .
C30 O6 C31 C32 -170.9(8) . .
O6 C31 C32 O5 72.6(10) . .
C33 O5 C32 C31 -178.3(7) . .
C32 O5 C33 C34 19.7(11) . .
C32 O5 C33 C27 -163.8(6) . .
O4 C27 C33 C34 168.2(7) . .
C37 C27 C33 C34 0.5(11) . .
O4 C27 C33 O5 -8.5(10) . .
C37 C27 C33 O5 -176.2(6) . .
O5 C33 C34 C35 174.5(7) . .
C27 C33 C34 C35 -1.9(11) . .
C33 C34 C35 C36 2.2(11) . .
C33 C34 C35 C39 -175.1(7) . .
C34 C35 C36 C37 -1.2(11) . .
C39 C35 C36 C37 176.4(6) . .
C34 C35 C36 C40 -180.0(7) . .
C39 C35 C36 C40 -2.4(9) . .
O4 C27 C37 C36 -168.0(6) . .
C33 C27 C37 C36 0.5(11) . .
C35 C36 C37 C27 -0.1(11) . .
C40 C36 C37 C27 178.5(6) . .
C34 C35 C39 C38 -1.6(10) . .
C36 C35 C39 C38 -179.1(6) . .
C34 C35 C39 C42 125.4(8) . .
C36 C35 C39 C42 -52.1(8) . .
C34 C35 C39 C61 -127.0(8) . .
C36 C35 C39 C61 55.5(7) . .
C35 C36 C40 C41 -179.0(6) . .
C37 C36 C40 C41 2.3(10) . .
C35 C36 C40 C43 56.1(8) . .
C37 C36 C40 C43 -122.6(7) . .
C35 C36 C40 C56 -52.5(8) . .
C37 C36 C40 C56 128.8(7) . .
C38 C39 C42 C47 1.7(12) . .
C35 C39 C42 C47 -124.2(9) . .
C61 C39 C42 C47 127.2(8) . .
C38 C39 C42 C43 179.1(7) . .
C35 C39 C42 C43 53.2(8) . .
C61 C39 C42 C43 -55.5(8) . .
C47 C42 C43 C44 -4.3(11) . .
C39 C42 C43 C44 178.1(7) . .
C47 C42 C43 C40 178.6(7) . .
C39 C42 C43 C40 1.1(9) . .
C41 C40 C43 C44 2.7(11) . .
C36 C40 C43 C44 128.6(8) . .
C56 C40 C43 C44 -123.1(8) . .
C41 C40 C43 C42 179.5(7) . .
C36 C40 C43 C42 -54.5(8) . .
C56 C40 C43 C42 53.8(8) . .
C42 C43 C44 C45 1.0(11) . .
C40 C43 C44 C45 177.7(7) . .
C48 O7 C45 C44 3.7(11) . .
C48 O7 C45 C46 -177.1(7) . .
C43 C44 C45 O7 -178.2(7) . .
C43 C44 C45 C46 2.7(11) . .
C55 O11 C46 C47 -2.7(12) . .
C55 O11 C46 C45 174.4(7) . .
O7 C45 C46 C47 177.7(7) . .
C44 C45 C46 C47 -3.1(12) . .
O7 C45 C46 O11 0.3(10) . .
C44 C45 C46 O11 179.6(7) . .
C43 C42 C47 C46 4.0(12) . .
C39 C42 C47 C46 -178.8(7) . .
O11 C46 C47 C42 176.6(7) . .
C45 C46 C47 C42 -0.3(12) . .
C45 O7 C48 C49 -178.1(7) . .
O7 C48 C49 O8 73.9(9) . .
C48 C49 O8 C50 -173.0(10) . .
C49 O8 C50 C28 -114.9(16) . 2_666
C52 O9 C51 C62 160.5(10) . 2_666
C51 O9 C52 C53 84.5(10) . .
C54 O10 C53 C52 179.9(7) . .
O9 C52 C53 O10 173.7(8) . .
C53 O10 C54 C55 98.0(9) . .
C46 O11 C55 C54 179.0(7) . .
O10 C54 C55 O11 -70.8(9) . .
C41 C40 C56 C61 -178.8(7) . .
C43 C40 C56 C61 -53.7(8) . .
C36 C40 C56 C61 54.4(8) . .
C41 C40 C56 C57 -0.1(11) . .
C43 C40 C56 C57 124.9(8) . .
C36 C40 C56 C57 -127.0(8) . .
C61 C56 C57 C58 0.7(11) . .
C40 C56 C57 C58 -177.9(7) . .
C56 C57 C58 C59 -2.9(13) . .
C57 C58 C59 C60 2.7(14) . .
C58 C59 C60 C61 -0.1(14) . .
C59 C60 C61 C56 -2.0(12) . .
C59 C60 C61 C39 -179.7(8) . .
C57 C56 C61 C60 1.7(11) . .
C40 C56 C61 C60 -179.6(7) . .
C57 C56 C61 C39 179.6(7) . .
C40 C56 C61 C39 -1.7(9) . .
C38 C39 C61 C60 -0.5(11) . .
C42 C39 C61 C60 -126.3(8) . .
C35 C39 C61 C60 124.2(8) . .
C38 C39 C61 C56 -178.3(7) . .
C42 C39 C61 C56 55.9(8) . .
C35 C39 C61 C56 -53.6(8) . .
C25 O3 C62 C51 170.8(11) . 2_666
